data_4081865
loop_
_publ_author_name
'Elkin, Tatyana'
'Kulkarni, Naveen V.'
'Tumanskii, Boris'
'Botoshansky, Mark'
'Shimon, Linda J. W.'
'Eisen, Moris S.'

_publ_section_title
;
 Synthesis and Structure of Group 4 Symmetric Amidinate Complexes and
 Their Reactivity in the Polymerization of \a-Olefins
;
_journal_issue 21
_journal_name_full Organometallics
_journal_page_first 6337
_journal_paper_doi 10.1021/om4006998
_journal_volume 32
_journal_year 2013
_chemical_formula_sum 'C16 H18 N2 O2'
_chemical_formula_weight 270.32
_chemical_name_common 'Moris-303 (Naveen)'
_chemical_name_systematic
; 
 ? 
;
_space_group_IT_number 14
_symmetry_cell_setting monoclinic
_symmetry_space_group_name_Hall '-P 2yn'
_symmetry_space_group_name_H-M 'P 1 21/n 1'
_atom_sites_solution_hydrogens geom
_atom_sites_solution_primary direct
_atom_sites_solution_secondary difmap
_audit_creation_method SHELXL-97
_cell_angle_alpha 90.00
_cell_angle_beta 109.3170(10)
_cell_angle_gamma 90.00
_cell_formula_units_Z 8
_cell_length_a 17.0834(7)
_cell_length_b 8.5539(3)
_cell_length_c 20.9360(9)
_cell_measurement_reflns_used 116
_cell_measurement_temperature 293(2)
_cell_measurement_theta_max 20.5192
_cell_measurement_theta_min 2.7254
_cell_volume 2887.1(2)
_computing_cell_refinement 'APEX2 v2011.2-0 (Bruker AXS)'
_computing_data_collection 'Bruker Instrument Service v2011.3.0.0'
_computing_data_reduction 'SAINT V7.68A (Bruker AXS, 2009)'
_computing_structure_refinement 'SHELXL-97 (Sheldrick, 2008)'
_computing_structure_solution 'SHELXS-97 (Sheldrick, 2008)'
_diffrn_ambient_temperature 293(2)
_diffrn_detector_area_resol_mean 8.3333
_diffrn_measured_fraction_theta_full 0.986
_diffrn_measured_fraction_theta_max 0.986
_diffrn_measurement_device_type 'Bruker APEX2  DUO'
_diffrn_measurement_method '\w scans'
_diffrn_radiation_monochromator graphite
_diffrn_radiation_source 'fine-focus sealed tube'
_diffrn_radiation_type MoK\a
_diffrn_radiation_wavelength 0.71073
_diffrn_reflns_av_R_equivalents 0.0202
_diffrn_reflns_av_sigmaI/netI 0.0308
_diffrn_reflns_limit_h_max 20
_diffrn_reflns_limit_h_min -16
_diffrn_reflns_limit_k_max 10
_diffrn_reflns_limit_k_min -10
_diffrn_reflns_limit_l_max 13
_diffrn_reflns_limit_l_min -25
_diffrn_reflns_number 9722
_diffrn_reflns_theta_full 25.25
_diffrn_reflns_theta_max 25.25
_diffrn_reflns_theta_min 1.34
_diffrn_standards_interval_count 0
_diffrn_standards_interval_time 0
_diffrn_standards_number 0
_exptl_absorpt_coefficient_mu 0.083
_exptl_absorpt_correction_T_max 0.9903
_exptl_absorpt_correction_T_min 0.9766
_exptl_absorpt_correction_type multi-scan
_exptl_absorpt_process_details 'SADABS V2008/1 (Bruker AXS)'
_exptl_crystal_colour colorless
_exptl_crystal_density_diffrn 1.244
_exptl_crystal_density_method 'not measured'
_exptl_crystal_description cubic
_exptl_crystal_F_000 1152
_exptl_crystal_size_max 0.29
_exptl_crystal_size_mid 0.25
_exptl_crystal_size_min 0.12
_refine_diff_density_max 0.244
_refine_diff_density_min -0.233
_refine_diff_density_rms 0.036
_refine_ls_extinction_coef 0.0079(15)
_refine_ls_extinction_expression Fc^*^=kFc[1+0.001xFc^2^\l^3^/sin(2\q)]^-1/4^
_refine_ls_extinction_method SHELXL
_refine_ls_goodness_of_fit_ref 1.041
_refine_ls_hydrogen_treatment constr
_refine_ls_matrix_type full
_refine_ls_number_parameters 362
_refine_ls_number_reflns 5156
_refine_ls_number_restraints 0
_refine_ls_restrained_S_all 1.041
_refine_ls_R_factor_all 0.0729
_refine_ls_R_factor_gt 0.0485
_refine_ls_shift/su_max 0.000
_refine_ls_shift/su_mean 0.000
_refine_ls_structure_factor_coef Fsqd
_refine_ls_weighting_details 'calc w=1/[\s^2^(Fo^2^)+(0.0978P)^2^+0.1502P] where P=(Fo^2^+2Fc^2^)/3'
_refine_ls_weighting_scheme calc
_refine_ls_wR_factor_gt 0.1464
_refine_ls_wR_factor_ref 0.1607
_reflns_number_gt 3560
_reflns_number_total 5156
_reflns_threshold_expression >2sigma(I)
_cod_data_source_file om4006998_si_002.cif
_cod_data_source_block Moris-303
_cod_depositor_comments
;
The following automatic conversions were performed:

'_symmetry_cell_setting' value 'Monoclinic' changed to 'monoclinic'
according to /home/saulius/struct/CIF-dictionaries/cif_core.dic
dictionary named 'cif_core.dic' version 2.4.2 from 2011-04-26.

Automatic conversion script
Id: cif_fix_values 1891 2012-01-12 08:04:46Z andrius 
;
_cod_original_sg_symbol_H-M 'P 21/n'
_cod_database_code 4081865

loop_
_symmetry_equiv_pos_as_xyz
'x, y, z'
'-x+1/2, y+1/2, -z+1/2'
'-x, -y, -z'
'x-1/2, -y-1/2, z-1/2'

loop_
_atom_site_label
_atom_site_type_symbol
_atom_site_fract_x
_atom_site_fract_y
_atom_site_fract_z
_atom_site_U_iso_or_equiv
_atom_site_adp_type
_atom_site_occupancy
_atom_site_symmetry_multiplicity
_atom_site_calc_flag
_atom_site_refinement_flags
O1 O 0.00000(9) 0.07960(16) 0.10012(8) 0.0685(4) Uani 1 1 d .
O2 O 0.23896(8) 0.68162(16) 0.21933(6) 0.0612(4) Uani 1 1 d .
O1A O 0.49131(10) 0.62322(16) 0.09442(8) 0.0737(5) Uani 1 1 d .
O2A O 0.73640(9) 0.02549(17) 0.20639(7) 0.0699(4) Uani 1 1 d .
N1 N 0.05503(10) 0.35241(18) 0.08521(8) 0.0544(4) Uani 1 1 d .
H1 H 0.0533 0.2719 0.0602 0.065 Uiso 1 1 calc R
N2 N 0.11159(9) 0.59869(18) 0.11061(7) 0.0516(4) Uani 1 1 d .
N1A N 0.56226(10) 0.35814(17) 0.09190(8) 0.0532(4) Uani 1 1 d .
H1A H 0.5680 0.4449 0.0732 0.064 Uiso 1 1 calc R
N2A N 0.60043(10) 0.09905(18) 0.10036(9) 0.0573(4) Uani 1 1 d .
C1 C 0.10894(11) 0.4690(2) 0.08046(9) 0.0496(5) Uani 1 1 d .
C2 C 0.16168(16) 0.4212(3) 0.03882(12) 0.0766(7) Uani 1 1 d .
H2A H 0.1468 0.3175 0.0216 0.115 Uiso 1 1 calc R
H2B H 0.2191 0.4232 0.0665 0.115 Uiso 1 1 calc R
H2C H 0.1529 0.4926 0.0017 0.115 Uiso 1 1 calc R
C3 C 0.00279(11) 0.3452(2) 0.12446(9) 0.0483(4) Uani 1 1 d .
C4 C -0.02719(11) 0.1965(2) 0.13196(10) 0.0535(5) Uani 1 1 d .
C5 C -0.07957(13) 0.1757(3) 0.16931(12) 0.0697(6) Uani 1 1 d .
H5 H -0.0994 0.0765 0.1739 0.084 Uiso 1 1 calc R
C6 C -0.10250(14) 0.3034(3) 0.19999(13) 0.0748(6) Uani 1 1 d .
H6 H -0.1382 0.2902 0.2248 0.090 Uiso 1 1 calc R
C7 C -0.07261(13) 0.4485(3) 0.19369(11) 0.0689(6) Uani 1 1 d .
H7 H -0.0875 0.5334 0.2150 0.083 Uiso 1 1 calc R
C8 C -0.02028(13) 0.4713(2) 0.15590(10) 0.0586(5) Uani 1 1 d .
H8 H -0.0007 0.5709 0.1517 0.070 Uiso 1 1 calc R
C9 C 0.16542(11) 0.7177(2) 0.10459(9) 0.0479(4) Uani 1 1 d .
C10 C 0.22992(11) 0.7664(2) 0.16238(9) 0.0454(4) Uani 1 1 d .
C11 C 0.27940(12) 0.8915(2) 0.15850(10) 0.0561(5) Uani 1 1 d .
H11 H 0.3220 0.9234 0.1970 0.067 Uiso 1 1 calc R
C12 C 0.26633(13) 0.9702(2) 0.09790(11) 0.0615(5) Uani 1 1 d .
H12 H 0.3000 1.0541 0.0958 0.074 Uiso 1 1 calc R
C13 C 0.20390(14) 0.9239(3) 0.04138(11) 0.0684(6) Uani 1 1 d .
H13 H 0.1948 0.9761 0.0006 0.082 Uiso 1 1 calc R
C14 C 0.15405(13) 0.7987(3) 0.04500(10) 0.0648(6) Uani 1 1 d .
H14 H 0.1116 0.7681 0.0062 0.078 Uiso 1 1 calc R
C15 C -0.01999(16) -0.0782(3) 0.11091(14) 0.0828(7) Uani 1 1 d .
H15A H 0.0029 -0.1475 0.0856 0.124 Uiso 1 1 calc R
H15B H -0.0792 -0.0905 0.0962 0.124 Uiso 1 1 calc R
H15C H 0.0028 -0.1028 0.1582 0.124 Uiso 1 1 calc R
C16 C 0.30428(14) 0.7268(3) 0.27870(10) 0.0718(6) Uani 1 1 d .
H16A H 0.3049 0.6589 0.3154 0.108 Uiso 1 1 calc R
H16B H 0.2957 0.8326 0.2901 0.108 Uiso 1 1 calc R
H16C H 0.3563 0.7192 0.2707 0.108 Uiso 1 1 calc R
C1A C 0.61212(11) 0.2379(2) 0.08433(9) 0.0484(4) Uani 1 1 d .
C2A C 0.67924(14) 0.2902(2) 0.05778(12) 0.0658(6) Uani 1 1 d .
H2A1 H 0.6743 0.4005 0.0491 0.099 Uiso 1 1 calc R
H2A2 H 0.6740 0.2354 0.0166 0.099 Uiso 1 1 calc R
H2A3 H 0.7324 0.2680 0.0907 0.099 Uiso 1 1 calc R
C3A C 0.50358(11) 0.3606(2) 0.12551(9) 0.0472(4) Uani 1 1 d .
C4A C 0.46584(11) 0.5050(2) 0.12703(10) 0.0538(5) Uani 1 1 d .
C5A C 0.40903(14) 0.5220(3) 0.16060(12) 0.0714(6) Uani 1 1 d .
H5A H 0.3841 0.6183 0.1613 0.086 Uiso 1 1 calc R
C6A C 0.38932(14) 0.3944(3) 0.19329(13) 0.0747(6) Uani 1 1 d .
H6A H 0.3507 0.4051 0.2156 0.090 Uiso 1 1 calc R
C7A C 0.42623(14) 0.2540(3) 0.19279(11) 0.0676(6) Uani 1 1 d .
H7A H 0.4136 0.1699 0.2158 0.081 Uiso 1 1 calc R
C8A C 0.48240(13) 0.2342(2) 0.15851(10) 0.0575(5) Uani 1 1 d .
H8A H 0.5060 0.1366 0.1575 0.069 Uiso 1 1 calc R
C9A C 0.65335(12) -0.0229(2) 0.09385(10) 0.0521(5) Uani 1 1 d .
C10A C 0.72199(12) -0.0654(2) 0.14973(9) 0.0523(5) Uani 1 1 d .
C11A C 0.76966(13) -0.1929(2) 0.14536(11) 0.0587(5) Uani 1 1 d .
H11A H 0.8152 -0.2206 0.1824 0.070 Uiso 1 1 calc R
C12A C 0.75024(14) -0.2792(2) 0.08660(11) 0.0615(5) Uani 1 1 d .
H12A H 0.7830 -0.3642 0.0841 0.074 Uiso 1 1 calc R
C13A C 0.68277(14) -0.2401(2) 0.03181(11) 0.0645(6) Uani 1 1 d .
H13A H 0.6694 -0.2990 -0.0077 0.077 Uiso 1 1 calc R
C14A C 0.63453(13) -0.1119(2) 0.03575(10) 0.0589(5) Uani 1 1 d .
H14A H 0.5888 -0.0857 -0.0014 0.071 Uiso 1 1 calc R
C15A C 0.47243(15) 0.7798(2) 0.10766(13) 0.0785(7) Uani 1 1 d .
H15D H 0.4935 0.8508 0.0817 0.118 Uiso 1 1 calc R
H15E H 0.4977 0.8020 0.1550 0.118 Uiso 1 1 calc R
H15F H 0.4134 0.7919 0.0952 0.118 Uiso 1 1 calc R
C16A C 0.79697(15) -0.0261(3) 0.26651(11) 0.0759(7) Uani 1 1 d .
H16D H 0.8011 0.0472 0.3022 0.114 Uiso 1 1 calc R
H16E H 0.8496 -0.0341 0.2595 0.114 Uiso 1 1 calc R
H16F H 0.7814 -0.1267 0.2788 0.114 Uiso 1 1 calc R

loop_
_atom_site_aniso_label
_atom_site_aniso_U_11
_atom_site_aniso_U_22
_atom_site_aniso_U_33
_atom_site_aniso_U_23
_atom_site_aniso_U_13
_atom_site_aniso_U_12
O1 0.0733(9) 0.0450(8) 0.0870(10) -0.0062(7) 0.0261(8) -0.0044(7)
O2 0.0614(8) 0.0655(9) 0.0484(7) 0.0008(6) 0.0071(6) -0.0175(7)
O1A 0.0859(11) 0.0464(8) 0.1068(12) 0.0181(8) 0.0561(10) 0.0179(7)
O2A 0.0722(9) 0.0654(9) 0.0651(9) -0.0077(7) 0.0134(7) 0.0159(8)
N1 0.0597(10) 0.0498(9) 0.0516(9) -0.0114(7) 0.0155(8) -0.0086(8)
N2 0.0483(9) 0.0533(9) 0.0492(8) -0.0069(7) 0.0108(7) -0.0087(7)
N1A 0.0604(10) 0.0404(8) 0.0630(9) 0.0087(7) 0.0260(8) 0.0091(7)
N2A 0.0582(10) 0.0445(9) 0.0742(11) 0.0067(8) 0.0284(8) 0.0081(7)
C1 0.0483(10) 0.0534(11) 0.0425(9) 0.0001(8) 0.0087(8) -0.0007(9)
C2 0.0924(17) 0.0688(14) 0.0834(15) -0.0092(12) 0.0492(14) -0.0042(13)
C3 0.0405(9) 0.0511(11) 0.0446(9) 0.0004(8) 0.0025(8) -0.0018(8)
C4 0.0443(10) 0.0503(11) 0.0568(11) 0.0005(9) 0.0045(9) 0.0015(9)
C5 0.0618(13) 0.0625(13) 0.0864(15) 0.0078(12) 0.0267(12) -0.0070(11)
C6 0.0656(13) 0.0798(16) 0.0876(16) 0.0029(13) 0.0368(12) -0.0017(12)
C7 0.0628(13) 0.0682(14) 0.0774(14) -0.0089(11) 0.0256(11) 0.0063(11)
C8 0.0570(11) 0.0503(11) 0.0645(12) -0.0033(9) 0.0146(10) -0.0020(9)
C9 0.0431(9) 0.0497(10) 0.0503(10) -0.0050(8) 0.0148(8) -0.0010(8)
C10 0.0461(9) 0.0422(9) 0.0482(10) -0.0042(8) 0.0161(8) 0.0010(8)
C11 0.0545(11) 0.0501(11) 0.0623(11) -0.0092(9) 0.0176(9) -0.0079(9)
C12 0.0657(13) 0.0470(11) 0.0787(14) 0.0005(10) 0.0331(11) -0.0057(10)
C13 0.0767(15) 0.0672(14) 0.0611(12) 0.0124(11) 0.0225(12) 0.0043(12)
C14 0.0613(12) 0.0732(14) 0.0518(11) 0.0060(10) 0.0080(10) -0.0052(11)
C15 0.0794(16) 0.0450(12) 0.121(2) 0.0009(13) 0.0297(15) -0.0013(11)
C16 0.0656(13) 0.0891(17) 0.0491(11) -0.0019(11) 0.0036(10) -0.0169(12)
C1A 0.0509(10) 0.0431(10) 0.0485(10) 0.0001(8) 0.0130(8) 0.0031(8)
C2A 0.0746(14) 0.0503(11) 0.0825(14) 0.0015(10) 0.0391(12) 0.0033(10)
C3A 0.0444(10) 0.0455(10) 0.0467(9) -0.0004(8) 0.0087(8) 0.0012(8)
C4A 0.0489(11) 0.0472(10) 0.0656(12) 0.0029(9) 0.0193(9) 0.0038(9)
C5A 0.0664(13) 0.0600(13) 0.0994(16) 0.0044(12) 0.0431(13) 0.0118(11)
C6A 0.0663(14) 0.0740(16) 0.0961(17) -0.0025(13) 0.0435(13) -0.0046(12)
C7A 0.0724(14) 0.0615(13) 0.0754(14) 0.0046(11) 0.0334(12) -0.0122(11)
C8A 0.0620(12) 0.0464(11) 0.0658(12) 0.0018(9) 0.0234(10) -0.0006(9)
C9A 0.0563(11) 0.0377(9) 0.0674(12) 0.0058(9) 0.0274(10) 0.0027(8)
C10A 0.0566(11) 0.0433(10) 0.0608(11) 0.0017(9) 0.0246(9) 0.0024(9)
C11A 0.0592(12) 0.0480(11) 0.0707(13) 0.0077(10) 0.0241(10) 0.0089(9)
C12A 0.0740(14) 0.0413(10) 0.0805(14) 0.0029(10) 0.0406(12) 0.0090(10)
C13A 0.0834(15) 0.0483(11) 0.0690(13) -0.0043(10) 0.0350(12) 0.0007(11)
C14A 0.0622(12) 0.0557(12) 0.0579(11) 0.0035(10) 0.0186(10) 0.0017(10)
C15A 0.0844(16) 0.0446(12) 0.1103(19) 0.0059(12) 0.0374(15) 0.0079(11)
C16A 0.0790(15) 0.0811(16) 0.0635(13) 0.0015(12) 0.0180(12) 0.0078(13)

loop_
_atom_type_symbol
_atom_type_description
_atom_type_scat_dispersion_real
_atom_type_scat_dispersion_imag
_atom_type_scat_source
C C 0.0033 0.0016 'International Tables Vol C Tables 4.2.6.8 and 6.1.1.4'
H H 0.0000 0.0000 'International Tables Vol C Tables 4.2.6.8 and 6.1.1.4'
N N 0.0061 0.0033 'International Tables Vol C Tables 4.2.6.8 and 6.1.1.4'
O O 0.0106 0.0060 'International Tables Vol C Tables 4.2.6.8 and 6.1.1.4'

loop_
_geom_angle_atom_site_label_1
_geom_angle_atom_site_label_2
_geom_angle_atom_site_label_3
_geom_angle
C4 O1 C15 118.50(18)
C10 O2 C16 116.75(15)
C4A O1A C15A 117.84(17)
C10A O2A C16A 117.61(16)
C1 N1 C3 129.98(16)
C1 N1 H1 115.0
C3 N1 H1 115.0
C1 N2 C9 120.35(16)
C1A N1A C3A 129.84(15)
C1A N1A H1A 115.1
C3A N1A H1A 115.1
C1A N2A C9A 120.20(16)
N2 C1 N1 120.62(17)
N2 C1 C2 126.61(18)
N1 C1 C2 112.76(17)
C1 C2 H2A 109.5
C1 C2 H2B 109.5
H2A C2 H2B 109.5
C1 C2 H2C 109.5
H2A C2 H2C 109.5
H2B C2 H2C 109.5
C8 C3 C4 118.77(18)
C8 C3 N1 125.52(17)
C4 C3 N1 115.71(17)
O1 C4 C5 124.79(18)
O1 C4 C3 114.50(17)
C5 C4 C3 120.71(19)
C4 C5 C6 119.7(2)
C4 C5 H5 120.2
C6 C5 H5 120.2
C7 C6 C5 120.0(2)
C7 C6 H6 120.0
C5 C6 H6 120.0
C6 C7 C8 120.9(2)
C6 C7 H7 119.5
C8 C7 H7 119.5
C3 C8 C7 119.94(19)
C3 C8 H8 120.0
C7 C8 H8 120.0
C14 C9 C10 117.72(17)
C14 C9 N2 122.86(17)
C10 C9 N2 119.22(16)
O2 C10 C11 124.75(16)
O2 C10 C9 115.25(15)
C11 C10 C9 119.99(17)
C10 C11 C12 120.83(18)
C10 C11 H11 119.6
C12 C11 H11 119.6
C13 C12 C11 119.72(19)
C13 C12 H12 120.1
C11 C12 H12 120.1
C12 C13 C14 119.7(2)
C12 C13 H13 120.2
C14 C13 H13 120.2
C9 C14 C13 122.04(19)
C9 C14 H14 119.0
C13 C14 H14 119.0
O1 C15 H15A 109.5
O1 C15 H15B 109.5
H15A C15 H15B 109.5
O1 C15 H15C 109.5
H15A C15 H15C 109.5
H15B C15 H15C 109.5
O2 C16 H16A 109.5
O2 C16 H16B 109.5
H16A C16 H16B 109.5
O2 C16 H16C 109.5
H16A C16 H16C 109.5
H16B C16 H16C 109.5
N2A C1A N1A 120.75(17)
N2A C1A C2A 125.75(17)
N1A C1A C2A 113.48(16)
C1A C2A H2A1 109.5
C1A C2A H2A2 109.5
H2A1 C2A H2A2 109.5
C1A C2A H2A3 109.5
H2A1 C2A H2A3 109.5
H2A2 C2A H2A3 109.5
C8A C3A C4A 118.45(17)
C8A C3A N1A 125.68(16)
C4A C3A N1A 115.84(16)
O1A C4A C5A 124.68(18)
O1A C4A C3A 114.58(16)
C5A C4A C3A 120.73(18)
C4A C5A C6A 119.6(2)
C4A C5A H5A 120.2
C6A C5A H5A 120.2
C7A C6A C5A 120.2(2)
C7A C6A H6A 119.9
C5A C6A H6A 119.9
C6A C7A C8A 121.0(2)
C6A C7A H7A 119.5
C8A C7A H7A 119.5
C7A C8A C3A 120.00(19)
C7A C8A H8A 120.0
C3A C8A H8A 120.0
C14A C9A C10A 118.59(17)
C14A C9A N2A 121.42(18)
C10A C9A N2A 119.67(17)
O2A C10A C11A 124.32(18)
O2A C10A C9A 115.82(16)
C11A C10A C9A 119.86(18)
C12A C11A C10A 120.6(2)
C12A C11A H11A 119.7
C10A C11A H11A 119.7
C13A C12A C11A 120.25(19)
C13A C12A H12A 119.9
C11A C12A H12A 119.9
C12A C13A C14A 119.53(19)
C12A C13A H13A 120.2
C14A C13A H13A 120.2
C9A C14A C13A 121.18(19)
C9A C14A H14A 119.4
C13A C14A H14A 119.4
O1A C15A H15D 109.5
O1A C15A H15E 109.5
H15D C15A H15E 109.5
O1A C15A H15F 109.5
H15D C15A H15F 109.5
H15E C15A H15F 109.5
O2A C16A H16D 109.5
O2A C16A H16E 109.5
H16D C16A H16E 109.5
O2A C16A H16F 109.5
H16D C16A H16F 109.5
H16E C16A H16F 109.5

loop_
_geom_bond_atom_site_label_1
_geom_bond_atom_site_label_2
_geom_bond_distance
O1 C4 1.366(2)
O1 C15 1.429(3)
O2 C10 1.360(2)
O2 C16 1.422(2)
O1A C4A 1.369(2)
O1A C15A 1.426(2)
O2A C10A 1.371(2)
O2A C16A 1.410(2)
N1 C1 1.383(2)
N1 C3 1.400(2)
N1 H1 0.8600
N2 C1 1.270(2)
N2 C9 1.405(2)
N1A C1A 1.377(2)
N1A C3A 1.403(2)
N1A H1A 0.8600
N2A C1A 1.268(2)
N2A C9A 1.416(2)
C1 C2 1.503(3)
C2 H2A 0.9600
C2 H2B 0.9600
C2 H2C 0.9600
C3 C8 1.386(3)
C3 C4 1.399(3)
C4 C5 1.381(3)
C5 C6 1.388(3)
C5 H5 0.9300
C6 C7 1.365(3)
C6 H6 0.9300
C7 C8 1.390(3)
C7 H7 0.9300
C8 H8 0.9300
C9 C14 1.383(3)
C9 C10 1.403(2)
C10 C11 1.383(3)
C11 C12 1.387(3)
C11 H11 0.9300
C12 C13 1.364(3)
C12 H12 0.9300
C13 C14 1.386(3)
C13 H13 0.9300
C14 H14 0.9300
C15 H15A 0.9600
C15 H15B 0.9600
C15 H15C 0.9600
C16 H16A 0.9600
C16 H16B 0.9600
C16 H16C 0.9600
C1A C2A 1.498(3)
C2A H2A1 0.9600
C2A H2A2 0.9600
C2A H2A3 0.9600
C3A C8A 1.393(3)
C3A C4A 1.399(2)
C4A C5A 1.381(3)
C5A C6A 1.387(3)
C5A H5A 0.9300
C6A C7A 1.358(3)
C6A H6A 0.9300
C7A C8A 1.386(3)
C7A H7A 0.9300
C8A H8A 0.9300
C9A C14A 1.380(3)
C9A C10A 1.403(3)
C10A C11A 1.382(3)
C11A C12A 1.378(3)
C11A H11A 0.9300
C12A C13A 1.372(3)
C12A H12A 0.9300
C13A C14A 1.391(3)
C13A H13A 0.9300
C14A H14A 0.9300
C15A H15D 0.9600
C15A H15E 0.9600
C15A H15F 0.9600
C16A H16D 0.9600
C16A H16E 0.9600
C16A H16F 0.9600
